data_4078296
loop_
_publ_author_name
'Barreiro, Elena M.'
'Broggini, Diego F. D.'
'Adrio, Luis A.'
'White, Andrew J. P.'
'Schwenk, Rino'
'Togni, Antonio'
'Hii, King Kuok (Mimi)'

_publ_section_title
;
 Gold(I) Complexes of Conformationally Constricted Chiral Ferrocenyl
 Phosphines
;
_journal_issue 9
_journal_name_full Organometallics
_journal_page_first 3745
_journal_paper_doi 10.1021/om300222k
_journal_volume 31
_journal_year 2012
_chemical_absolute_configuration ad
_chemical_formula_moiety 'C36 H40 Au2 Cl2 Fe2 P2, 0.5(C H Cl3)'
_chemical_formula_sum 'C36.5 H40.5 Au2 Cl3.5 Fe2 P2'
_chemical_formula_weight 1170.84
_chemical_name_systematic
; 
 ? 
;
_space_group_IT_number 4
_symmetry_cell_setting monoclinic
_symmetry_space_group_name_Hall 'P 2yb'
_symmetry_space_group_name_H-M 'P 1 21 1'
_atom_sites_solution_hydrogens geom
_atom_sites_solution_primary direct
_atom_sites_solution_secondary difmap
_audit_creation_method SHELXL-97
_cell_angle_alpha 90.00
_cell_angle_beta 96.613(3)
_cell_angle_gamma 90.00
_cell_formula_units_Z 2
_cell_length_a 11.9744(4)
_cell_length_b 8.9423(3)
_cell_length_c 18.3431(5)
_cell_measurement_reflns_used 11092
_cell_measurement_temperature 173
_cell_measurement_theta_max 32.6036
_cell_measurement_theta_min 2.9628
_cell_volume 1951.09(11)
_computing_cell_refinement 'CrysAlis RED, Oxford Diffraction Ltd'
_computing_data_collection 'CrysAlis CCD, Oxford Diffraction Ltd'
_computing_data_reduction 'CrysAlis RED, Oxford Diffraction Ltd'
_computing_molecular_graphics 'Bruker SHELXTL'
_computing_publication_material 'Bruker SHELXTL'
_computing_structure_refinement 'SHELXL-97 (Sheldrick, 1997)'
_computing_structure_solution 'SHELXS-97 (Sheldrick, 1990)'
_diffrn_ambient_temperature 173
_diffrn_detector_area_resol_mean 15.9863
_diffrn_measured_fraction_theta_full 0.989
_diffrn_measured_fraction_theta_max 0.911
_diffrn_measurement_device_type 'OD Xcalibur 3'
_diffrn_measurement_method 'omega scans'
_diffrn_radiation_monochromator graphite
_diffrn_radiation_source 'Enhance (Mo) X-ray Source'
_diffrn_radiation_type MoK\a
_diffrn_radiation_wavelength 0.71073
_diffrn_reflns_av_R_equivalents 0.0486
_diffrn_reflns_av_sigmaI/netI 0.0809
_diffrn_reflns_limit_h_max 17
_diffrn_reflns_limit_h_min -17
_diffrn_reflns_limit_k_max 13
_diffrn_reflns_limit_k_min -8
_diffrn_reflns_limit_l_max 27
_diffrn_reflns_limit_l_min -27
_diffrn_reflns_number 21316
_diffrn_reflns_theta_full 31.00
_diffrn_reflns_theta_max 32.68
_diffrn_reflns_theta_min 2.97
_exptl_absorpt_coefficient_mu 8.571
_exptl_absorpt_correction_T_max 0.629
_exptl_absorpt_correction_T_min 0.375
_exptl_absorpt_correction_type analytical
_exptl_absorpt_process_details
; 
CrysAlisPro, Oxford Diffraction Ltd., 
Version 1.171.34.44 (release 25-10-2010 CrysAlis171 .NET) 
(compiled Oct 25 2010,18:11:34) 
Analytical numeric absorption correction using a multifaceted crystal 
model based on expressions derived by R.C. Clark & J.S. Reid. 
(Clark, R. C. & Reid, J. S. (1995). Acta Cryst. A51, 887-897) 
;
_exptl_crystal_colour Orange
_exptl_crystal_density_diffrn 1.993
_exptl_crystal_density_method 'not measured'
_exptl_crystal_description 'blocky needles'
_exptl_crystal_F_000 1118
_exptl_crystal_size_max 0.15
_exptl_crystal_size_mid 0.08
_exptl_crystal_size_min 0.07
_refine_diff_density_max 1.763
_refine_diff_density_min -1.755
_refine_diff_density_rms 0.266
_refine_ls_abs_structure_details 'Flack H D (1983), Acta Cryst. A39, 876-881, 3591 Friedel pairs'
_refine_ls_abs_structure_Flack -0.013(8)
_refine_ls_extinction_method none
_refine_ls_goodness_of_fit_ref 1.076
_refine_ls_hydrogen_treatment constr
_refine_ls_matrix_type full
_refine_ls_number_parameters 433
_refine_ls_number_reflns 10484
_refine_ls_number_restraints 7
_refine_ls_restrained_S_all 1.076
_refine_ls_R_factor_all 0.0699
_refine_ls_R_factor_gt 0.0434
_refine_ls_shift/su_max 0.001
_refine_ls_shift/su_mean 0.000
_refine_ls_structure_factor_coef Fsqd
_refine_ls_weighting_details 'calc w=1/[\s^2^(Fo^2^)+(0.0434P)^2^+3.0979P] where P=(Fo^2^+2Fc^2^)/3'
_refine_ls_weighting_scheme calc
_refine_ls_wR_factor_gt 0.1015
_refine_ls_wR_factor_ref 0.1101
_reflns_number_gt 8310
_reflns_number_total 10484
_reflns_threshold_expression >2sigma(I)
_cod_data_source_file om300222k_si_001.cif
_cod_data_source_block (L3)Au2Cl2
_cod_depositor_comments
;
The following automatic conversions were performed:

'_symmetry_cell_setting' value 'Monoclinic' changed to 'monoclinic'
according to /home/saulius/struct/CIF-dictionaries/cif_core.dic
dictionary named 'cif_core.dic' version 2.4.1 from 2010-06-29.

Automatic conversion script
Id: cif_fix_values 1715 2011-07-08 13:25:40Z adriana 
;
_cod_original_sg_symbol_H-M P2(1)
_cod_original_formula_sum 'C36.50 H40.50 Au2 Cl3.50 Fe2 P2'
_cod_database_code 4078296

loop_
_symmetry_equiv_pos_as_xyz
'x, y, z'
'-x, y+1/2, -z'

loop_
_atom_site_label
_atom_site_type_symbol
_atom_site_fract_x
_atom_site_fract_y
_atom_site_fract_z
_atom_site_U_iso_or_equiv
_atom_site_adp_type
_atom_site_occupancy
_atom_site_symmetry_multiplicity
_atom_site_calc_flag
_atom_site_refinement_flags
Au1 Au 0.39312(3) 0.93512(5) 0.09874(2) 0.03852(11) Uani 1 1 d .
Au2 Au 0.25365(3) 0.31077(4) 0.412422(17) 0.02577(8) Uani 1 1 d .
Fe1 Fe 0.23120(12) 0.47234(18) 0.10966(7) 0.0331(3) Uani 1 1 d .
Fe2 Fe 0.57384(10) 0.83762(18) 0.30534(7) 0.0308(3) Uani 1 1 d .
Cl1 Cl 0.4508(4) 1.0822(5) 0.0083(2) 0.0837(13) Uani 1 1 d .
Cl2 Cl 0.2473(2) 0.0772(3) 0.46060(14) 0.0389(6) Uani 1 1 d .
P1 P 0.32663(17) 0.8148(4) 0.19102(10) 0.0252(4) Uani 1 1 d .
P2 P 0.25987(17) 0.5428(3) 0.36776(11) 0.0224(5) Uani 1 1 d .
C1 C 0.3175(7) 0.6136(11) 0.1822(4) 0.0259(19) Uani 1 1 d .
C2 C 0.2510(7) 0.5115(11) 0.2206(4) 0.0231(18) Uani 1 1 d .
C3 C 0.2878(8) 0.3666(11) 0.2051(5) 0.031(2) Uani 1 1 d .
H3A H 0.2589 0.2763 0.2228 0.037 Uiso 1 1 calc R
C4 C 0.3741(8) 0.3764(14) 0.1595(5) 0.041(3) Uani 1 1 d .
H4A H 0.4139 0.2945 0.1420 0.049 Uiso 1 1 calc R
C5 C 0.3913(8) 0.5268(12) 0.1443(5) 0.032(2) Uani 1 1 d .
H5A H 0.4436 0.5647 0.1137 0.038 Uiso 1 1 calc R
C6 C 0.1746(7) 0.5535(11) 0.2758(4) 0.0234(17) Uani 1 1 d .
H6A H 0.1502 0.6595 0.2667 0.028 Uiso 1 1 calc R
C7 C 0.0695(8) 0.4545(14) 0.2713(5) 0.039(3) Uani 1 1 d .
H7A H 0.0264 0.4656 0.2228 0.058 Uiso 1 1 calc R
H7B H 0.0228 0.4848 0.3092 0.058 Uiso 1 1 calc R
H7C H 0.0920 0.3498 0.2789 0.058 Uiso 1 1 calc R
C8 C 0.1894(7) 0.8935(11) 0.2021(5) 0.028(2) Uani 1 1 d .
C9 C 0.1037(8) 0.8931(14) 0.1431(6) 0.044(3) Uani 1 1 d .
H9A H 0.1166 0.8492 0.0976 0.053 Uiso 1 1 calc R
C10 C 0.0028(9) 0.955(2) 0.1508(7) 0.065(4) Uani 1 1 d .
H10A H -0.0538 0.9566 0.1099 0.078 Uiso 1 1 calc R
C11 C -0.0198(8) 1.0150(14) 0.2159(7) 0.048(3) Uani 1 1 d .
H11A H -0.0919 1.0555 0.2206 0.058 Uiso 1 1 calc R
C12 C 0.0618(9) 1.0165(14) 0.2738(6) 0.044(3) Uani 1 1 d .
H12A H 0.0460 1.0578 0.3192 0.052 Uiso 1 1 calc R
C13 C 0.1662(8) 0.9597(13) 0.2679(5) 0.032(2) Uani 1 1 d .
H13A H 0.2231 0.9650 0.3084 0.039 Uiso 1 1 calc R
C14 C 0.4046(6) 0.8507(9) 0.2780(4) 0.0205(18) Uani 1 1 d U
C15 C 0.4312(6) 0.7558(10) 0.3427(4) 0.0198(16) Uani 1 1 d .
C16 C 0.4922(7) 0.8456(13) 0.3977(5) 0.035(3) Uani 1 1 d .
H16A H 0.5207 0.8128 0.4455 0.042 Uiso 1 1 calc R
C17 C 0.5036(7) 0.9942(12) 0.3692(5) 0.033(2) Uani 1 1 d .
H17A H 0.5399 1.0763 0.3948 0.040 Uiso 1 1 calc R
C18 C 0.4502(8) 0.9959(12) 0.2953(6) 0.034(2) Uani 1 1 d .
H18A H 0.4458 1.0795 0.2632 0.041 Uiso 1 1 calc R
C19 C 0.4081(7) 0.5931(13) 0.3529(5) 0.032(2) Uani 1 1 d .
H19A H 0.4218 0.5436 0.3058 0.038 Uiso 1 1 calc R
C20 C 0.4911(7) 0.5200(14) 0.4128(5) 0.036(2) Uani 1 1 d .
H20A H 0.5682 0.5457 0.4046 0.055 Uiso 1 1 calc R
H20B H 0.4818 0.4111 0.4108 0.055 Uiso 1 1 calc R
H20C H 0.4761 0.5566 0.4611 0.055 Uiso 1 1 calc R
C21 C 0.2061(7) 0.6818(10) 0.4293(4) 0.0217(16) Uani 1 1 d .
H21A H 0.2254 0.7840 0.4125 0.026 Uiso 1 1 calc R
C22 C 0.0773(7) 0.6705(13) 0.4274(5) 0.033(2) Uani 1 1 d .
H22A H 0.0417 0.6995 0.3781 0.040 Uiso 1 1 calc R
H22B H 0.0565 0.5654 0.4361 0.040 Uiso 1 1 calc R
C23 C 0.0328(8) 0.7689(12) 0.4840(6) 0.040(3) Uani 1 1 d .
H23A H -0.0494 0.7542 0.4826 0.048 Uiso 1 1 calc R
H23B H 0.0464 0.8751 0.4725 0.048 Uiso 1 1 calc R
C24 C 0.0892(9) 0.7329(14) 0.5603(6) 0.048(3) Uani 1 1 d .
H24A H 0.0719 0.6284 0.5728 0.058 Uiso 1 1 calc R
H24B H 0.0588 0.7993 0.5964 0.058 Uiso 1 1 calc R
C25 C 0.2161(9) 0.7529(12) 0.5654(5) 0.036(2) Uani 1 1 d .
H25A H 0.2505 0.7238 0.6151 0.044 Uiso 1 1 calc R
H25B H 0.2338 0.8595 0.5577 0.044 Uiso 1 1 calc R
C26 C 0.2661(8) 0.6573(12) 0.5079(5) 0.032(2) Uani 1 1 d .
H26A H 0.2603 0.5504 0.5212 0.038 Uiso 1 1 calc R
H26B H 0.3468 0.6818 0.5086 0.038 Uiso 1 1 calc R
C27 C 0.1604(11) 0.5771(18) 0.0180(6) 0.054(3) Uani 1 1 d .
H27A H 0.1722 0.6785 0.0056 0.064 Uiso 1 1 calc R
C28 C 0.0755(10) 0.5264(16) 0.0584(6) 0.049(3) Uani 1 1 d .
H28A H 0.0198 0.5857 0.0775 0.059 Uiso 1 1 calc R
C29 C 0.0892(10) 0.3649(16) 0.0654(6) 0.051(3) Uani 1 1 d .
H29A H 0.0443 0.2990 0.0903 0.061 Uiso 1 1 calc R
C30 C 0.1808(10) 0.3248(19) 0.0286(6) 0.056(3) Uani 1 1 d .
H30A H 0.2085 0.2260 0.0243 0.067 Uiso 1 1 calc R
C31 C 0.2258(11) 0.4550(19) -0.0014(5) 0.058(4) Uani 1 1 d .
H31A H 0.2880 0.4592 -0.0291 0.070 Uiso 1 1 calc R
C32 C 0.6448(9) 0.7575(15) 0.2178(6) 0.049(3) Uani 1 1 d .
H32A H 0.6062 0.7330 0.1711 0.059 Uiso 1 1 calc R
C33 C 0.6651(9) 0.6599(17) 0.2778(7) 0.054(3) Uani 1 1 d .
H33A H 0.6415 0.5587 0.2794 0.065 Uiso 1 1 calc R
C34 C 0.7275(9) 0.7403(19) 0.3355(7) 0.058(4) Uani 1 1 d .
H34A H 0.7552 0.7015 0.3823 0.069 Uiso 1 1 calc R
C35 C 0.7410(9) 0.8865(19) 0.3114(7) 0.056(4) Uani 1 1 d .
H35A H 0.7774 0.9658 0.3392 0.068 Uiso 1 1 calc R
C36 C 0.6906(8) 0.8953(17) 0.2381(6) 0.052(3) Uani 1 1 d .
H36A H 0.6885 0.9815 0.2077 0.062 Uiso 1 1 calc R
C40 C 0.7091(18) 0.364(3) 0.1457(11) 0.051(7) Uani 0.50 1 d P
H40A H 0.6550 0.4479 0.1509 0.062 Uiso 0.50 1 calc PR
Cl3 Cl 0.6411(7) 0.2412(10) 0.0992(5) 0.082(3) Uani 0.50 1 d P
Cl4 Cl 0.7696(10) 0.3219(14) 0.2345(5) 0.109(3) Uani 0.50 1 d P
Cl5 Cl 0.8198(7) 0.4426(16) 0.1018(6) 0.110(3) Uani 0.50 1 d P

loop_
_atom_site_aniso_label
_atom_site_aniso_U_11
_atom_site_aniso_U_22
_atom_site_aniso_U_33
_atom_site_aniso_U_23
_atom_site_aniso_U_13
_atom_site_aniso_U_12
Au1 0.0538(2) 0.0365(3) 0.02831(18) 0.00471(17) 0.01808(16) -0.00412(19)
Au2 0.03339(15) 0.02061(18) 0.02374(14) 0.00267(15) 0.00506(11) -0.00081(16)
Fe1 0.0398(7) 0.0367(10) 0.0218(6) -0.0059(6) -0.0009(5) -0.0081(6)
Fe2 0.0267(6) 0.0381(11) 0.0283(6) -0.0033(6) 0.0059(5) -0.0100(6)
Cl1 0.131(3) 0.068(3) 0.065(2) 0.023(2) 0.069(2) 0.009(2)
Cl2 0.0554(15) 0.0228(15) 0.0378(12) 0.0060(10) 0.0027(11) -0.0043(11)
P1 0.0316(9) 0.0268(13) 0.0172(8) 0.0005(11) 0.0031(7) -0.0071(12)
P2 0.0257(10) 0.0235(14) 0.0181(10) 0.0029(9) 0.0033(8) -0.0020(9)
C1 0.034(4) 0.027(6) 0.017(4) 0.000(3) 0.000(3) 0.002(4)
C2 0.031(4) 0.022(5) 0.015(4) 0.002(3) -0.004(3) -0.007(4)
C3 0.052(6) 0.015(5) 0.025(4) -0.002(3) 0.002(4) -0.004(4)
C4 0.042(5) 0.053(8) 0.028(5) -0.010(5) 0.002(4) 0.006(5)
C5 0.044(5) 0.022(6) 0.030(5) -0.001(4) 0.006(4) -0.002(4)
C6 0.033(4) 0.016(5) 0.020(4) 0.003(3) -0.001(3) -0.005(3)
C7 0.039(5) 0.043(8) 0.033(5) 0.003(5) 0.000(4) -0.022(5)
C8 0.025(4) 0.032(6) 0.026(4) 0.006(4) 0.000(3) -0.005(4)
C9 0.039(5) 0.057(9) 0.033(5) 0.004(5) -0.009(4) 0.001(5)
C10 0.042(6) 0.093(13) 0.057(7) 0.014(9) -0.014(6) 0.001(7)
C11 0.025(5) 0.041(8) 0.077(9) 0.014(6) 0.004(5) 0.007(4)
C12 0.042(6) 0.047(8) 0.044(6) 0.009(5) 0.015(5) -0.005(5)
C13 0.036(4) 0.031(7) 0.030(4) 0.008(4) 0.004(4) 0.000(4)
C14 0.026(3) 0.012(4) 0.024(3) 0.001(3) 0.003(3) -0.003(2)
C15 0.023(4) 0.012(4) 0.024(4) -0.005(3) 0.003(3) 0.000(3)
C16 0.028(4) 0.056(9) 0.021(4) -0.006(4) 0.005(3) -0.016(4)
C17 0.031(5) 0.037(7) 0.031(5) -0.014(4) 0.001(4) -0.011(4)
C18 0.037(5) 0.028(6) 0.036(5) -0.006(4) 0.005(4) -0.007(4)
C19 0.025(4) 0.050(7) 0.021(4) 0.005(4) 0.006(3) -0.003(4)
C20 0.023(4) 0.055(8) 0.030(5) 0.011(5) -0.002(4) -0.003(4)
C21 0.032(4) 0.012(5) 0.021(4) 0.002(3) 0.005(3) 0.000(3)
C22 0.032(5) 0.031(6) 0.037(5) -0.008(4) 0.008(4) -0.013(4)
C23 0.045(5) 0.026(6) 0.052(6) -0.005(5) 0.020(5) 0.001(4)
C24 0.075(8) 0.035(7) 0.043(6) -0.005(5) 0.041(6) -0.001(6)
C25 0.068(7) 0.016(5) 0.026(4) 0.000(4) 0.008(5) 0.003(5)
C26 0.044(5) 0.031(6) 0.021(4) 0.002(4) 0.002(4) 0.005(4)
C27 0.069(8) 0.062(10) 0.025(5) 0.008(6) -0.017(5) -0.010(7)
C28 0.053(7) 0.053(9) 0.036(6) -0.006(5) -0.014(5) -0.009(6)
C29 0.051(6) 0.054(10) 0.043(6) -0.007(6) -0.012(5) -0.024(6)
C30 0.071(7) 0.051(9) 0.042(6) -0.014(7) -0.015(5) -0.010(8)
C31 0.070(8) 0.080(11) 0.022(5) -0.014(6) -0.003(5) -0.013(8)
C32 0.038(5) 0.070(10) 0.041(6) -0.006(6) 0.014(5) -0.009(5)
C33 0.049(6) 0.052(9) 0.066(8) -0.012(7) 0.031(6) -0.006(6)
C34 0.035(6) 0.094(13) 0.046(7) 0.001(7) 0.011(5) 0.011(6)
C35 0.036(6) 0.082(12) 0.052(7) -0.014(7) 0.010(5) -0.013(6)
C36 0.035(5) 0.073(10) 0.051(7) 0.004(6) 0.019(5) -0.018(6)
C40 0.053(12) 0.07(2) 0.031(10) -0.008(10) 0.002(9) 0.039(12)
Cl3 0.092(5) 0.076(6) 0.088(5) -0.016(5) 0.050(5) -0.010(4)
Cl4 0.169(9) 0.079(7) 0.075(5) -0.003(6) 0.003(6) 0.046(8)
Cl5 0.070(5) 0.131(10) 0.125(8) -0.010(8) -0.011(5) -0.024(6)

loop_
_atom_type_symbol
_atom_type_description
_atom_type_scat_dispersion_real
_atom_type_scat_dispersion_imag
_atom_type_scat_source
C C 0.0033 0.0016 'International Tables Vol C Tables 4.2.6.8 and 6.1.1.4'
H H 0.0000 0.0000 'International Tables Vol C Tables 4.2.6.8 and 6.1.1.4'
P P 0.1023 0.0942 'International Tables Vol C Tables 4.2.6.8 and 6.1.1.4'
Cl Cl 0.1484 0.1585 'International Tables Vol C Tables 4.2.6.8 and 6.1.1.4'
Fe Fe 0.3463 0.8444 'International Tables Vol C Tables 4.2.6.8 and 6.1.1.4'
Au Au -2.0133 8.8022 'International Tables Vol C Tables 4.2.6.8 and 6.1.1.4'

loop_
_geom_angle_atom_site_label_1
_geom_angle_atom_site_label_2
_geom_angle_atom_site_label_3
_geom_angle
P1 Au1 Cl1 173.41(13)
P2 Au2 Cl2 178.61(9)
C5 Fe1 C27 116.3(5)
C5 Fe1 C30 125.6(5)
C27 Fe1 C30 68.4(6)
C5 Fe1 C1 41.1(4)
C27 Fe1 C1 112.9(5)
C30 Fe1 C1 166.5(4)
C5 Fe1 C4 40.3(4)
C27 Fe1 C4 145.0(5)
C30 Fe1 C4 102.7(5)
C1 Fe1 C4 68.2(4)
C5 Fe1 C3 68.3(4)
C27 Fe1 C3 174.6(5)
C30 Fe1 C3 111.7(5)
C1 Fe1 C3 68.4(4)
C4 Fe1 C3 40.4(4)
C5 Fe1 C31 104.7(5)
C27 Fe1 C31 40.8(6)
C30 Fe1 C31 40.9(6)
C1 Fe1 C31 131.2(5)
C4 Fe1 C31 110.2(5)
C3 Fe1 C31 142.5(5)
C5 Fe1 C29 164.2(5)
C27 Fe1 C29 68.7(5)
C30 Fe1 C29 40.3(5)
C1 Fe1 C29 153.3(5)
C4 Fe1 C29 126.9(5)
C3 Fe1 C29 107.7(5)
C31 Fe1 C29 68.7(5)
C5 Fe1 C28 150.9(5)
C27 Fe1 C28 40.2(5)
C30 Fe1 C28 68.8(5)
C1 Fe1 C28 121.5(5)
C4 Fe1 C28 168.6(5)
C3 Fe1 C28 134.4(5)
C31 Fe1 C28 68.7(5)
C29 Fe1 C28 41.8(5)
C5 Fe1 C2 69.4(4)
C27 Fe1 C2 137.3(5)
C30 Fe1 C2 146.0(5)
C1 Fe1 C2 41.5(3)
C4 Fe1 C2 68.4(4)
C3 Fe1 C2 40.3(4)
C31 Fe1 C2 172.7(5)
C29 Fe1 C2 118.1(4)
C28 Fe1 C2 114.2(4)
C33 Fe2 C32 40.5(5)
C33 Fe2 C14 122.3(4)
C32 Fe2 C14 108.7(4)
C33 Fe2 C36 67.6(6)
C32 Fe2 C36 39.7(5)
C14 Fe2 C36 124.8(4)
C33 Fe2 C35 68.1(6)
C32 Fe2 C35 67.7(5)
C14 Fe2 C35 160.9(5)
C36 Fe2 C35 40.5(5)
C33 Fe2 C18 158.2(5)
C32 Fe2 C18 122.6(5)
C14 Fe2 C18 41.1(3)
C36 Fe2 C18 108.2(5)
C35 Fe2 C18 123.6(6)
C33 Fe2 C15 107.3(4)
C32 Fe2 C15 125.4(4)
C14 Fe2 C15 42.0(3)
C36 Fe2 C15 162.1(4)
C35 Fe2 C15 155.5(5)
C18 Fe2 C15 69.7(4)
C33 Fe2 C34 40.7(5)
C32 Fe2 C34 67.7(5)
C14 Fe2 C34 158.0(5)
C36 Fe2 C34 67.3(5)
C35 Fe2 C34 39.9(6)
C18 Fe2 C34 159.5(5)
C15 Fe2 C34 121.0(5)
C33 Fe2 C16 123.7(5)
C32 Fe2 C16 161.3(5)
C14 Fe2 C16 69.2(3)
C36 Fe2 C16 156.6(5)
C35 Fe2 C16 120.4(4)
C18 Fe2 C16 68.9(4)
C15 Fe2 C16 40.6(3)
C34 Fe2 C16 106.8(4)
C33 Fe2 C17 160.1(5)
C32 Fe2 C17 157.2(5)
C14 Fe2 C17 69.0(3)
C36 Fe2 C17 121.7(5)
C35 Fe2 C17 106.6(5)
C18 Fe2 C17 40.7(4)
C15 Fe2 C17 69.1(4)
C34 Fe2 C17 123.1(5)
C16 Fe2 C17 40.9(4)
C14 P1 C1 106.2(4)
C14 P1 C8 102.5(4)
C1 P1 C8 110.4(4)
C14 P1 Au1 113.4(3)
C1 P1 Au1 115.8(3)
C8 P1 Au1 107.7(3)
C21 P2 C6 109.0(4)
C21 P2 C19 109.2(4)
C6 P2 C19 106.4(4)
C21 P2 Au2 111.9(3)
C6 P2 Au2 109.9(3)
C19 P2 Au2 110.3(4)
C5 C1 C2 107.6(9)
C5 C1 P1 123.6(7)
C2 C1 P1 128.0(7)
C5 C1 Fe1 68.7(6)
C2 C1 Fe1 70.1(5)
P1 C1 Fe1 134.3(5)
C3 C2 C1 106.2(8)
C3 C2 C6 126.9(8)
C1 C2 C6 126.0(8)
C3 C2 Fe1 69.3(5)
C1 C2 Fe1 68.4(5)
C6 C2 Fe1 135.0(6)
C4 C3 C2 109.4(9)
C4 C3 Fe1 69.7(6)
C2 C3 Fe1 70.4(5)
C5 C4 C3 108.4(9)
C5 C4 Fe1 68.9(6)
C3 C4 Fe1 69.9(6)
C4 C5 C1 108.4(9)
C4 C5 Fe1 70.8(6)
C1 C5 Fe1 70.2(5)
C2 C6 C7 112.5(8)
C2 C6 P2 106.6(6)
C7 C6 P2 112.2(6)
C13 C8 C9 117.8(9)
C13 C8 P1 122.1(7)
C9 C8 P1 120.1(7)
C10 C9 C8 120.1(11)
C9 C10 C11 121.5(11)
C12 C11 C10 119.4(10)
C11 C12 C13 121.2(11)
C12 C13 C8 120.0(9)
C18 C14 C15 107.7(8)
C18 C14 P1 120.6(7)
C15 C14 P1 131.6(6)
C18 C14 Fe2 69.7(5)
C15 C14 Fe2 69.5(4)
P1 C14 Fe2 127.9(4)
C16 C15 C14 107.1(8)
C16 C15 C19 123.1(8)
C14 C15 C19 129.7(8)
C16 C15 Fe2 69.9(5)
C14 C15 Fe2 68.5(4)
C19 C15 Fe2 124.2(6)
C15 C16 C17 109.0(8)
C15 C16 Fe2 69.5(5)
C17 C16 Fe2 70.0(5)
C18 C17 C16 107.7(9)
C18 C17 Fe2 68.7(6)
C16 C17 Fe2 69.0(5)
C17 C18 C14 108.6(9)
C17 C18 Fe2 70.6(6)
C14 C18 Fe2 69.2(5)
C15 C19 C20 112.9(8)
C15 C19 P2 116.2(7)
C20 C19 P2 109.7(6)
C22 C21 C26 111.5(7)
C22 C21 P2 111.1(6)
C26 C21 P2 108.5(6)
C23 C22 C21 112.3(8)
C22 C23 C24 110.9(9)
C23 C24 C25 111.6(8)
C24 C25 C26 111.0(9)
C25 C26 C21 112.7(8)
C28 C27 C31 109.9(13)
C28 C27 Fe1 70.8(7)
C31 C27 Fe1 70.1(7)
C27 C28 C29 106.6(13)
C27 C28 Fe1 69.0(7)
C29 C28 Fe1 68.8(7)
C30 C29 C28 107.3(13)
C30 C29 Fe1 69.4(7)
C28 C29 Fe1 69.4(6)
C29 C30 C31 109.3(14)
C29 C30 Fe1 70.3(7)
C31 C30 Fe1 69.9(7)
C27 C31 C30 106.8(11)
C27 C31 Fe1 69.1(6)
C30 C31 Fe1 69.2(6)
C36 C32 C33 108.4(11)
C36 C32 Fe2 70.2(7)
C33 C32 Fe2 69.5(7)
C32 C33 C34 107.4(12)
C32 C33 Fe2 70.0(8)
C34 C33 Fe2 70.7(8)
C35 C34 C33 107.9(12)
C35 C34 Fe2 69.5(8)
C33 C34 Fe2 68.6(7)
C34 C35 C36 107.6(13)
C34 C35 Fe2 70.6(7)
C36 C35 Fe2 69.6(6)
C32 C36 C35 108.7(13)
C32 C36 Fe2 70.0(6)
C35 C36 Fe2 69.9(6)
Cl3 C40 Cl4 119.2(18)
Cl3 C40 Cl5 113.6(12)
Cl4 C40 Cl5 104.9(13)

loop_
_geom_bond_atom_site_label_1
_geom_bond_atom_site_label_2
_geom_bond_distance
Au1 P1 2.229(2)
Au1 Cl1 2.285(3)
Au2 P2 2.235(2)
Au2 Cl2 2.273(3)
Fe1 C5 2.009(10)
Fe1 C27 2.023(11)
Fe1 C30 2.028(13)
Fe1 C1 2.029(9)
Fe1 C4 2.035(11)
Fe1 C3 2.036(9)
Fe1 C31 2.036(10)
Fe1 C29 2.039(11)
Fe1 C28 2.047(12)
Fe1 C2 2.052(8)
Fe2 C33 2.026(13)
Fe2 C32 2.032(11)
Fe2 C14 2.034(8)
Fe2 C36 2.035(10)
Fe2 C35 2.039(11)
Fe2 C18 2.041(11)
Fe2 C15 2.048(8)
Fe2 C34 2.053(12)
Fe2 C16 2.053(8)
Fe2 C17 2.066(10)
P1 C14 1.782(8)
P1 C1 1.809(10)
P1 C8 1.820(9)
P2 C21 1.844(9)
P2 C6 1.872(8)
P2 C19 1.881(9)
C1 C5 1.417(13)
C1 C2 1.447(12)
C2 C3 1.408(13)
C2 C6 1.489(12)
C3 C4 1.405(14)
C4 C5 1.394(15)
C6 C7 1.533(12)
C8 C13 1.400(13)
C8 C9 1.404(12)
C9 C10 1.351(16)
C10 C11 1.364(18)
C11 C12 1.358(16)
C12 C13 1.365(14)
C14 C18 1.430(13)
C14 C15 1.463(11)
C15 C16 1.424(12)
C15 C19 1.497(14)
C16 C17 1.441(15)
C17 C18 1.429(14)
C19 C20 1.540(13)
C21 C22 1.542(11)
C21 C26 1.551(11)
C22 C23 1.506(13)
C23 C24 1.516(16)
C24 C25 1.522(15)
C25 C26 1.531(13)
C27 C28 1.400(17)
C27 C31 1.41(2)
C28 C29 1.458(17)
C29 C30 1.399(18)
C30 C31 1.42(2)
C32 C36 1.382(18)
C32 C33 1.404(18)
C33 C34 1.419(18)
C34 C35 1.40(2)
C35 C36 1.411(17)
C40 Cl3 1.56(3)
C40 Cl4 1.75(2)
C40 Cl5 1.77(3)
